data_4512652
loop_
_publ_author_name
'Horstman, Elizabeth M.'
'Goyal, Sachit'
'Pawate, Ashtamurthy'
'Lee, Garam'
'Zhang, Geoff G. Z.'
'Gong, Yuchuan'
'Kenis, Paul J. A.'

_publ_section_title
;
 Crystallization Optimization of Pharmaceutical Solid Forms with X-ray
 Compatible Microfluidic Platforms
;
_journal_issue 3
_journal_name_full 'Crystal Growth &amp; Design'
_journal_page_first 1201
_journal_paper_doi 10.1021/cg5016065
_journal_volume 15
_journal_year 2015
_chemical_formula_sum 'C15 H13 N3 O4 S'
_chemical_formula_weight 331.35
_chemical_name_common piroxicam
_chemical_name_systematic
;
 ?
;
_space_group_crystal_system monoclinic
_space_group_IT_number 14
_space_group_name_Hall '-P 2ybc'
_space_group_name_H-M_alt 'P 1 21/c 1'
_symmetry_space_group_name_Hall '-P 2ybc'
_symmetry_space_group_name_H-M 'P 1 21/c 1'
_atom_sites_solution_hydrogens mixed
_audit_creation_method SHELXL-2013
_cell_angle_alpha 90.0000(10)
_cell_angle_beta 97.408(2)
_cell_angle_gamma 90.0000(10)
_cell_formula_units_Z 4
_cell_length_a 7.1350(10)
_cell_length_b 15.1500(10)
_cell_length_c 13.9550(10)
_cell_measurement_temperature 298(2)
_cell_volume 1495.9(3)
_computing_structure_refinement 'SHELXL-2013 (Sheldrick, 2013)'
_diffrn_ambient_temperature 298(2)
_diffrn_measured_fraction_theta_full 0.975
_diffrn_measured_fraction_theta_max 0.963
_diffrn_radiation_wavelength 0.72932
_diffrn_reflns_av_unetI/netI 0.0486
_diffrn_reflns_Laue_measured_fraction_full 0.975
_diffrn_reflns_Laue_measured_fraction_max 0.963
_diffrn_reflns_point_group_measured_fraction_full 0.975
_diffrn_reflns_point_group_measured_fraction_max 0.963
_diffrn_reflns_theta_full 25.950
_diffrn_reflns_theta_max 29.082
_diffrn_reflns_theta_min 3.430
_exptl_absorpt_coefficient_mu 0.300
_exptl_crystal_density_diffrn 1.471
_exptl_crystal_F_000 688
_refine_diff_density_max 0.502
_refine_diff_density_min -0.387
_refine_diff_density_rms 0.136
_refine_ls_extinction_coef 22.5(13)
_refine_ls_extinction_expression Fc^*^=kFc[1+0.001xFc^2^\l^3^/sin(2\q)]^-1/4^
_refine_ls_extinction_method SHELXL
_refine_ls_goodness_of_fit_ref 0.796
_refine_ls_hydrogen_treatment mixed
_refine_ls_matrix_type full
_refine_ls_number_parameters 242
_refine_ls_number_reflns 3579
_refine_ls_number_restraints 0
_refine_ls_restrained_S_all 0.796
_refine_ls_R_factor_all 0.1506
_refine_ls_R_factor_gt 0.1462
_refine_ls_shift/su_max 0.000
_refine_ls_shift/su_mean 0.000
_refine_ls_structure_factor_coef Fsqd
_refine_ls_weighting_details 'w=1/[\s^2^(Fo^2^)+(0.1995P)^2^] where P=(Fo^2^+2Fc^2^)/3'
_refine_ls_weighting_scheme calc
_refine_ls_wR_factor_gt 0.2483
_refine_ls_wR_factor_ref 0.2522
_reflns_Friedel_coverage 0.000
_reflns_number_gt 1554
_reflns_number_total 3579
_reflns_threshold_expression 'I > 2\s(I)'
_cod_data_source_file prxcm.cif
_cod_data_source_block shelx
_cod_depositor_comments 'Adding full bibliography for 4512652.cif.'
_cod_database_code 4512652
_shelx_space_group_comment
;
The symmetry employed for this shelxl refinement is uniquely defined
by the following loop, which should always be used as a source of
symmetry information in preference to the above space-group names.
They are only intended as comments.
;
_shelxl_version_number 2013-4

loop_
_space_group_symop_operation_xyz
'x, y, z'
'-x, y+1/2, -z+1/2'
'-x, -y, -z'
'x, -y-1/2, z-1/2'

loop_
_atom_site_label
_atom_site_type_symbol
_atom_site_fract_x
_atom_site_fract_y
_atom_site_fract_z
_atom_site_U_iso_or_equiv
_atom_site_adp_type
_atom_site_occupancy
_atom_site_site_symmetry_order
_atom_site_calc_flag
_atom_site_refinement_flags_posn
_atom_site_refinement_flags_adp
C1 C 0.4291(4) 0.68144(19) 0.3180(2) 0.2545(10) Uani 1 1 d . .
C2 C 0.3400(5) 0.6720(3) 0.2238(2) 0.2594(11) Uani 1 1 d . .
C3 C 0.3211(6) 0.7412(3) 0.1627(4) 0.2681(13) Uani 1 1 d . .
C4 C 0.3919(5) 0.8247(3) 0.1946(3) 0.2631(11) Uani 1 1 d . .
C5 C 0.4797(5) 0.8341(3) 0.2844(3) 0.2599(10) Uani 1 1 d . .
C6 C 0.5033(4) 0.7644(2) 0.3489(2) 0.2492(10) Uani 1 1 d . .
C7 C 0.6061(4) 0.7726(2) 0.4463(2) 0.2501(10) Uani 1 1 d . .
C8 C 0.6832(4) 0.7013(2) 0.4991(2) 0.2540(10) Uani 1 1 d . .
C9 C 0.8175(5) 0.5802(2) 0.4116(3) 0.2668(11) Uani 1 1 d . .
H9A H 0.8250 0.6132 0.3535 0.400 Uiso 1 1 calc R U
H9B H 0.7966 0.5190 0.3959 0.400 Uiso 1 1 calc R U
H9C H 0.9337 0.5865 0.4542 0.400 Uiso 1 1 calc R U
C10 C 0.7857(4) 0.7118(2) 0.5952(2) 0.2543(10) Uani 1 1 d . .
C11 C 0.9331(4) 0.6256(2) 0.7368(2) 0.2566(10) Uani 1 1 d . .
C12 C 0.9771(5) 0.6934(2) 0.8041(2) 0.2625(11) Uani 1 1 d . .
H12 H 0.9470 0.7518 0.7885 0.315 Uiso 1 1 calc R U
C13 C 1.0640(5) 0.6715(3) 0.8917(3) 0.2757(12) Uani 1 1 d . .
H13 H 1.0946 0.7155 0.9375 0.331 Uiso 1 1 calc R U
C14 C 1.1091(6) 0.5850(4) 0.9154(4) 0.2874(14) Uani 1 1 d . .
C15 C 1.0608(6) 0.5236(4) 0.8450(3) 0.2848(13) Uani 1 1 d . .
N1 N 0.6592(3) 0.61406(15) 0.45988(16) 0.2508(9) Uani 1 1 d . .
N2 N 0.8361(4) 0.6368(2) 0.64443(17) 0.2554(9) Uani 1 1 d . .
N3 N 0.9726(4) 0.5421(2) 0.7575(2) 0.2710(10) Uani 1 1 d . .
O1 O 0.3127(3) 0.61236(14) 0.46717(15) 0.2661(9) Uani 1 1 d . .
O2 O 0.4476(3) 0.51456(13) 0.35368(14) 0.2661(9) Uani 1 1 d . .
O3 O 0.6240(3) 0.85501(14) 0.48096(19) 0.2695(9) Uani 1 1 d . .
O4 O 0.8232(3) 0.78645(15) 0.62882(17) 0.2686(9) Uani 1 1 d . .
S1 S 0.44739(10) 0.59664(5) 0.40157(5) 0.2506(7) Uani 1 1 d . .
H1 H 0.284(4) 0.746(2) 0.112(3) 0.254(12) Uiso 1 1 d . .
H2 H 0.707(6) 0.853(3) 0.555(3) 0.309(14) Uiso 1 1 d . .
H3 H 1.093(3) 0.467(2) 0.8370(18) 0.240(9) Uiso 1 1 d . .
H6 H 0.767(4) 0.581(2) 0.623(2) 0.258(9) Uiso 1 1 d . .
H8 H 0.386(4) 0.872(2) 0.146(2) 0.250(7) Uiso 1 1 d . .
H9 H 0.514(4) 0.887(2) 0.321(2) 0.257(9) Uiso 1 1 d . .
H10 H 0.294(5) 0.619(3) 0.213(2) 0.257(10) Uiso 1 1 d . .
H14 H 1.158(4) 0.5627(18) 0.977(2) 0.255(8) Uiso 1 1 d . .

loop_
_atom_site_aniso_label
_atom_site_aniso_U_11
_atom_site_aniso_U_22
_atom_site_aniso_U_33
_atom_site_aniso_U_23
_atom_site_aniso_U_13
_atom_site_aniso_U_12
C1 0.2468(18) 0.254(2) 0.265(2) 0.0041(17) 0.0428(16) -0.0035(15)
C2 0.273(2) 0.254(2) 0.252(2) 0.0022(19) 0.0366(17) -0.0072(19)
C3 0.266(2) 0.294(4) 0.245(2) 0.016(3) 0.0362(19) -0.002(2)
C4 0.262(2) 0.270(3) 0.260(3) 0.019(2) 0.0431(19) 0.0039(18)
C5 0.262(2) 0.260(2) 0.261(2) 0.006(2) 0.0448(17) 0.0052(18)
C6 0.2485(17) 0.246(2) 0.255(2) -0.0022(15) 0.0375(15) 0.0011(14)
C7 0.2531(19) 0.241(2) 0.258(2) -0.0002(17) 0.0397(16) -0.0040(14)
C8 0.256(2) 0.252(2) 0.256(2) -0.0034(16) 0.0407(15) 0.0012(15)
C9 0.264(2) 0.259(2) 0.281(2) -0.0043(17) 0.0456(19) 0.0076(15)
C10 0.252(2) 0.254(2) 0.258(2) -0.0055(18) 0.0364(16) -0.0058(15)
C11 0.2499(19) 0.266(3) 0.256(2) 0.0038(19) 0.0380(16) -0.0044(16)
C12 0.259(2) 0.282(3) 0.246(2) -0.0064(18) 0.0299(16) 0.0020(16)
C13 0.270(2) 0.301(3) 0.259(3) -0.006(2) 0.046(2) -0.012(2)
C14 0.273(3) 0.317(4) 0.269(3) 0.026(3) 0.022(2) -0.004(2)
C15 0.306(3) 0.276(3) 0.269(3) 0.009(2) 0.026(2) -0.006(2)
N1 0.2520(18) 0.2420(16) 0.2585(16) 0.0016(11) 0.0330(13) -0.0019(11)
N2 0.2570(17) 0.2515(19) 0.2558(19) 0.0029(14) 0.0254(14) -0.0041(14)
N3 0.271(2) 0.265(2) 0.270(2) 0.0144(15) 0.0112(15) 0.0002(14)
O1 0.2509(15) 0.2888(17) 0.2600(14) 0.0124(11) 0.0385(11) -0.0093(10)
O2 0.2793(17) 0.2466(15) 0.2710(17) 0.0002(10) 0.0301(11) -0.0012(9)
O3 0.2816(17) 0.2485(16) 0.2779(16) -0.0066(12) 0.0337(12) -0.0021(10)
O4 0.2683(16) 0.2564(17) 0.2763(17) -0.0077(12) 0.0167(11) -0.0054(10)
S1 0.2530(9) 0.2480(9) 0.2509(9) 0.0026(3) 0.0321(5) -0.0075(3)

loop_
_atom_type_symbol
_atom_type_description
_atom_type_scat_dispersion_real
_atom_type_scat_dispersion_imag
_atom_type_scat_source
C C 0.0037 0.0018 'International Tables Vol C Tables 4.2.6.8 and 6.1.1.4'
H H 0.0000 0.0000 'International Tables Vol C Tables 4.2.6.8 and 6.1.1.4'
N N 0.0071 0.0036 'International Tables Vol C Tables 4.2.6.8 and 6.1.1.4'
O O 0.0122 0.0066 'International Tables Vol C Tables 4.2.6.8 and 6.1.1.4'
S S 0.1319 0.1323 'International Tables Vol C Tables 4.2.6.8 and 6.1.1.4'

loop_
_geom_angle_atom_site_label_1
_geom_angle_atom_site_label_2
_geom_angle_atom_site_label_3
_geom_angle
C2 C1 C6 119.3(3)
C2 C1 S1 123.1(3)
C6 C1 S1 117.6(2)
H10 C2 C3 127(2)
H10 C2 C1 112(2)
C3 C2 C1 121.0(4)
H10 C2 H10 0(4)
C3 C2 H10 127(2)
C1 C2 H10 112(2)
H1 C3 C2 133(3)
H1 C3 C4 107(3)
C2 C3 C4 119.6(5)
H1 C3 H1 0(7)
C2 C3 H1 133(3)
C4 C3 H1 107(3)
H8 C4 C5 123.1(15)
H8 C4 C3 116.6(15)
C5 C4 C3 119.8(4)
H8 C4 H8 0(5)
C5 C4 H8 123.1(15)
C3 C4 H8 116.6(15)
H9 C5 C4 129.7(18)
H9 C5 C6 107.1(18)
C4 C5 C6 122.2(4)
H9 C5 H9 0(5)
C4 C5 H9 129.7(18)
C6 C5 H9 107.1(18)
C5 C6 C1 118.1(3)
C5 C6 C7 122.9(3)
C1 C6 C7 118.9(3)
O3 C7 C8 121.5(3)
O3 C7 C6 115.3(3)
C8 C7 C6 123.1(3)
C7 C8 N1 119.8(3)
C7 C8 C10 121.8(3)
N1 C8 C10 118.4(3)
N1 C9 H9A 109.5
N1 C9 H9B 109.5
H9A C9 H9B 109.5
N1 C9 H9C 109.5
H9A C9 H9C 109.5
H9B C9 H9C 109.5
O4 C10 N2 123.0(3)
O4 C10 C8 120.5(3)
N2 C10 C8 116.5(3)
N3 C11 N2 112.6(3)
N3 C11 C12 122.2(3)
N2 C11 C12 125.0(3)
C13 C12 C11 117.9(3)
C13 C12 H12 121.0
C11 C12 H12 121.0
C12 C13 C14 121.4(4)
C12 C13 H13 119.3
C14 C13 H13 119.3
H14 C14 C15 116.0(17)
H14 C14 C13 127.2(17)
C15 C14 C13 116.4(4)
H14 C14 H14 0(4)
C15 C14 H14 116.0(17)
C13 C14 H14 127.2(17)
H3 C15 N3 100.6(17)
H3 C15 C14 134.1(17)
N3 C15 C14 124.3(5)
H3 C15 H3 0(3)
N3 C15 H3 100.6(17)
C14 C15 H3 134.1(17)
C8 N1 C9 115.6(2)
C8 N1 S1 113.24(19)
C9 N1 S1 115.26(19)
H6 N2 C10 117.8(18)
H6 N2 C11 110.1(18)
C10 N2 C11 129.8(3)
H6 N2 H6 0(3)
C10 N2 H6 117.8(18)
C11 N2 H6 110.1(18)
C11 N3 C15 117.7(3)
C7 O3 H2 109(2)
O2 S1 O1 119.45(13)
O2 S1 N1 108.59(12)
O1 S1 N1 107.89(12)
O2 S1 C1 109.86(14)
O1 S1 C1 108.05(13)
N1 S1 C1 101.51(13)

loop_
_geom_bond_atom_site_label_1
_geom_bond_atom_site_label_2
_geom_bond_distance
C1 C2 1.392(5)
C1 C6 1.410(4)
C1 S1 1.729(3)
C2 H10 0.87(4)
C2 C3 1.347(5)
C2 H10 0.87(4)
C3 H1 0.72(3)
C3 C4 1.414(5)
C3 H1 0.72(3)
C4 H8 0.99(3)
C4 C5 1.334(5)
C4 H8 0.99(3)
C5 H9 0.97(4)
C5 C6 1.384(4)
C5 H9 0.97(4)
C6 C7 1.464(4)
C7 O3 1.339(3)
C7 C8 1.381(4)
C8 N1 1.433(4)
C8 C10 1.451(5)
C9 N1 1.479(4)
C9 H9A 0.9600
C9 H9B 0.9600
C9 H9C 0.9600
C10 O4 1.240(3)
C10 N2 1.352(4)
C11 N3 1.320(4)
C11 N2 1.393(4)
C11 C12 1.400(4)
C12 C13 1.338(5)
C12 H12 0.9300
C13 C14 1.380(6)
C13 H13 0.9300
C14 H14 0.94(3)
C14 C15 1.364(6)
C14 H14 0.94(3)
C15 H3 0.90(3)
C15 N3 1.330(5)
C15 H3 0.90(3)
N1 S1 1.642(3)
N2 H6 1.00(3)
N2 H6 1.00(3)
O1 S1 1.430(2)
O2 S1 1.412(2)
O3 H2 1.12(5)

loop_
_geom_hbond_atom_site_label_D
_geom_hbond_atom_site_label_H
_geom_hbond_atom_site_label_A
_geom_hbond_distance_DH
_geom_hbond_distance_HA
_geom_hbond_distance_DA
_geom_hbond_angle_DHA
O3 H2 O4 1.12(5) 1.60(5) 2.569(3) 141(4)
